data_1576557
loop_
_publ_author_name
'Pociecha, D.'
'Thornborrow, Z.'
'Karcz, J.'
'Bakiera, M.'
'Herman, J.'
'Makal, A.'
'Szyd&#x142;owska, J'
'G&#xf3;recka, E'

_publ_section_title
;
 Helical <i>vs.</i> non-helical nematic and lamellar proper ferroelectric
 liquid crystal phases.
;
_journal_issue 9
_journal_name_full 'Soft matter'
_journal_page_first 1973
_journal_page_last 1978
_journal_paper_doi 10.1039/d5sm01265a
_journal_volume 22
_journal_year 2026
_chemical_formula_moiety 'C35 H24 F10 O3'
_chemical_formula_sum 'C35 H24 F10 O3'
_chemical_formula_weight 682.54
_space_group_crystal_system triclinic
_space_group_IT_number 2
_space_group_name_Hall '-P 1'
_space_group_name_H-M_alt 'P -1'
_atom_sites_solution_hydrogens geom
_audit_creation_date 2025-12-19
_audit_creation_method
;
Olex2 1.5-alpha
(compiled 2025.07.13 svn.rb7424ae for OlexSys, GUI svn.r7314)
;
_audit_update_record
;
2025-12-19 deposited with the CCDC.	2026-02-09 downloaded from the CCDC.
;
_cell_angle_alpha 89.3560(10)
_cell_angle_beta 88.3490(10)
_cell_angle_gamma 81.0180(10)
_cell_formula_units_Z 2
_cell_length_a 10.2511(2)
_cell_length_b 11.3136(2)
_cell_length_c 12.6821(2)
_cell_measurement_reflns_used 12488
_cell_measurement_temperature 100.00(10)
_cell_measurement_theta_max 72.3830
_cell_measurement_theta_min 3.4780
_cell_volume 1452.16(4)
_computing_molecular_graphics 'Olex2 1.5-alpha (Dolomanov et al., 2009)'
_computing_publication_material 'Olex2 1.5-alpha (Dolomanov et al., 2009)'
_computing_structure_refinement 'SHELXL 2019/3 (Sheldrick, 2015)'
_computing_structure_solution 'SHELXT 2018/2 (Sheldrick, 2018)'
_diffrn_ambient_environment N~2~
_diffrn_ambient_temperature 100.00(10)
_diffrn_detector 'Hybrid Pixel Array Detector'
_diffrn_detector_area_resol_mean 10.0000
_diffrn_detector_type HyPix
_diffrn_measured_fraction_theta_full 0.999
_diffrn_measured_fraction_theta_max 0.986
_diffrn_measurement_details
;
List of Runs (angles in degrees, time in seconds):

  # Type    Start    End  Width  t~exp~   \w     \q     \k     \f   Frames
#--------------------------------------------------------------------------
  1  \w    -45.00  43.00   0.50    0.09    --    0.00  82.00 -59.00  176
  2  \w    -45.00  43.00   0.50    0.09    --    0.00  82.00 -59.00  176
  3  \w    -99.00  35.00   0.50    0.35    --  -54.00  82.00 -59.00  268
  4  \w    -21.00 100.00   0.50    0.35    --   55.15 -82.00 178.00  242
  5  \w     22.00 156.00   0.50    0.70    --  110.30 -82.00 178.00  268
  6  \w     22.00 156.00   0.50    0.70    --  110.30 -82.00 178.00  268
  7  \w    101.00 178.00   0.50    0.70    --  110.30  82.00 -59.00  154
  8  \w    -43.00  86.00   0.50    0.09    --    0.00  77.00  30.00  258
  9  \w    -43.00  86.00   0.50    0.09    --    0.00  77.00-180.00  258
 10  \w    -43.00  86.00   0.50    0.09    --    0.00  77.00-180.00  258
 11  \w    -20.00  44.00   0.50    0.09    --    0.00 -82.00 178.00  128
 12  \w    -43.00  86.00   0.50    0.09    --    0.00  77.00  30.00  258
 13  \w   -134.00 -19.00   0.50    0.35    --  -54.00 -57.00  60.00  230
 14  \w    -86.00 -13.00   0.50    0.35    --  -54.00 125.00   0.00  146
 15  \w   -134.00 -19.00   0.50    0.35    --  -54.00 -57.00 -60.00  230
 16  \w   -134.00 -19.00   0.50    0.35    --  -54.00 -57.00  60.00  230
 17  \w   -132.00-106.00   0.50    0.35    --  -54.00 -57.00 -60.00   52
 18  \w    -62.00 -20.00   0.50    0.35    --  -54.00 125.00 -30.00   84
 19  \w   -131.00 -91.00   0.50    0.35    --  -54.00 -82.00 178.00   80
 20  \w    -56.00 -21.00   0.50    0.35    --  -54.00 -57.00  60.00   70
 21  \w    -85.00 -47.00   0.50    0.35    --  -54.00 125.00   0.00   76
 22  \w     67.00 141.00   0.50    0.35    --   55.15  77.00-120.00  148
 23  \w      4.00  33.00   0.50    0.35    --   55.15  94.00  93.07   58
 24  \w     12.00  94.00   0.50    0.35    --   55.15  77.00 -90.00  164
 25  \w    100.00 135.00   0.50    0.35    --   55.15  38.00  90.00   70
 26  \w    109.00 134.00   0.50    0.35    --   55.15  77.00 -90.00   50
 27  \w      6.00  65.00   0.50    0.35    --   55.15  38.00  90.00  118
 28  \w     39.00  95.00   0.50    0.35    --   55.15-125.00 150.00  112
 29  \w      4.00  29.00   0.50    0.35    --   55.15  95.00  23.18   50
 30  \w    100.00 136.00   0.50    0.35    --   55.15  77.00-180.00   72
 31  \w     95.00 123.00   0.50    0.35    --   55.15  57.00-180.00   56
 32  \w      8.00  40.00   0.50    0.35    --   55.15  87.00 -66.60   64
 33  \w     12.00 130.00   0.50    0.35    --   55.15  77.00  60.00  236
 34  \w     12.00  45.00   0.50    0.35    --   55.15  77.00-120.00   66
 35  \w     20.00  89.00   0.50    0.35    --   55.15  57.00-180.00  138
 36  \w     12.00  96.00   0.50    0.35    --   55.15  77.00-180.00  168
 37  \w    108.00 134.00   0.50    0.35    --   55.15  77.00 -30.00   52
 38  \w     14.00  91.00   0.50    0.35    --   55.15  77.00 -30.00  154
 39  \w      4.00  29.00   0.50    0.35    --   55.15  95.00 143.81   50
 40  \w     26.00 108.00   0.50    0.70    --  110.30-111.00 -60.00  164
 41  \w     74.00 100.00   0.50    0.70    --  110.30  63.00 -30.00   52
 42  \w    101.00 172.00   0.50    0.70    --  110.30  77.00 150.00  142
 43  \w     26.00  55.00   0.50    0.70    --  110.30-111.00-120.00   58
 44  \w    153.00 178.00   0.50    0.70    --  110.30  77.00 -90.00   50
 45  \w     67.00  93.00   0.50    0.70    --  110.30  77.00 150.00   52
 46  \w     67.00 131.00   0.50    0.70    --  110.30  77.00 -90.00  128
 47  \w    125.00 166.00   0.50    0.70    --  110.30  77.00 -30.00   82
 48  \w     35.00 107.00   0.50    0.70    --  110.30-111.00 120.00  144
 49  \w     67.00  92.00   0.50    0.70    --  110.30  77.00 -30.00   50
 50  \w     96.00 138.00   0.50    0.70    --  110.30  77.00  90.00   84
 51  \w     67.00  92.00   0.50    0.70    --  110.30  77.00  90.00   50
 52  \w    147.00 173.00   0.50    0.70    --  110.30 111.00 150.00   52
 53  \w     67.00 116.00   0.50    0.70    --  110.30  77.00-150.00   98
 54  \w    130.00 156.00   0.50    0.70    --  110.30  77.00-120.00   52
 55  \w     93.00 119.00   0.50    0.70    --  110.30  77.00-120.00   52
 56  \w     67.00 100.00   0.50    0.70    --  110.30  77.00  30.00   66
 57  \w    105.00 136.00   0.50    0.70    --  110.30  77.00  30.00   62
 58  \w     64.00 111.00   0.50    0.70    --  110.30 178.00 150.00   94
 59  \w    115.00 146.00   0.50    0.70    --  110.30 178.00 150.00   62
 60  \w     74.00 106.00   0.50    0.70    --  110.30  63.00 150.00   64
 61  \w    115.00 176.00   0.50    0.70    --  110.30  63.00 150.00  122
 62  \w     67.00  92.00   0.50    0.70    --  110.30  77.00-120.00   50
 63  \w     82.00 108.00   0.50    0.70    --  110.30-111.00-120.00   52
 64  \w    124.00 157.00   0.50    0.70    --  110.30  77.00  60.00   66
 65  \w     67.00  93.00   0.50    0.70    --  110.30  77.00  60.00   52
 66  \w     67.00 104.00   0.50    0.70    --  110.30  77.00 -60.00   74
 67  \w    134.00 160.00   0.50    0.70    --  110.30  77.00-180.00   52
 68  \w    118.00 143.00   0.50    0.70    --  110.30  63.00 -30.00   50
 69  \w     74.00 167.00   0.50    0.70    --  110.30  63.00  90.00  186
 70  \w     74.00 178.00   0.50    0.70    --  110.30  63.00-180.00  208
 71  \w     67.00 106.00   0.50    0.70    --  110.30  77.00-180.00   78
 72  \w     74.00 177.00   0.50    0.70    --  110.30  63.00 -90.00  206
 73  \w    107.00 137.00   0.50    0.70    --  110.30 111.00 150.00   60
 74  \w    120.00 178.00   0.50    0.70    --  110.30  63.00 120.00  116
 75  \w    152.00 178.00   0.50    0.70    --  110.30  77.00   0.00   52
 76  \w     74.00 162.00   0.50    0.70    --  110.30  63.00-120.00  176
 77  \w    101.00 127.00   0.50    0.70    --  110.30  77.00   0.00   52
 78  \w     26.00 105.00   0.50    0.70    --  110.30-111.00   0.00  158
 79  \w    115.00 141.00   0.50    0.70    --  110.30  63.00  60.00   52
 80  \w     67.00  99.00   0.50    0.70    --  110.30  77.00   0.00   64
 81  \w     74.00 113.00   0.50    0.70    --  110.30  63.00  60.00   78
 82  \w    125.00 174.00   0.50    0.70    --  110.30  63.00  30.00   98
 83  \w     76.00 108.00   0.50    0.70    --  110.30  63.00 120.00   64
 84  \w     74.00 109.00   0.50    0.70    --  110.30  63.00  30.00   70
 85  \w     75.00 173.00   0.50    0.70    --  110.30  63.00   0.00  196
 86  \w    151.00 178.00   0.50    0.70    --  110.30  77.00 120.00   54
 87  \w     67.00 120.00   0.50    0.70    --  110.30  77.00 120.00  106
 88  \w     27.00  99.00   0.50    0.70    --  110.30-111.00 150.00  144
 89  \w    123.00 176.00   0.50    0.70    --  110.30  77.00-150.00  106
;
_diffrn_measurement_device 'four-circle diffractometer'
_diffrn_measurement_device_type 'SuperNova, Dual, Cu at home/near, HyPix'
_diffrn_measurement_method '\w scans'
_diffrn_orient_matrix_type 'CrysAlisPro convention (1999,Acta A55,543-557)'
_diffrn_orient_matrix_UB_11 -0.0168328000
_diffrn_orient_matrix_UB_12 -0.1182533000
_diffrn_orient_matrix_UB_13 -0.0531639000
_diffrn_orient_matrix_UB_21 -0.0730702000
_diffrn_orient_matrix_UB_22 0.0708651000
_diffrn_orient_matrix_UB_23 -0.0908675000
_diffrn_orient_matrix_UB_31 0.1324529000
_diffrn_orient_matrix_UB_32 -0.0006268000
_diffrn_orient_matrix_UB_33 -0.0607107000
_diffrn_radiation_monochromator mirror
_diffrn_radiation_probe x-ray
_diffrn_radiation_type 'Cu K\a'
_diffrn_radiation_wavelength 1.54184
_diffrn_reflns_av_R_equivalents 0.0384
_diffrn_reflns_av_unetI/netI 0.0284
_diffrn_reflns_Laue_measured_fraction_full 0.999
_diffrn_reflns_Laue_measured_fraction_max 0.986
_diffrn_reflns_limit_h_max 12
_diffrn_reflns_limit_h_min -12
_diffrn_reflns_limit_k_max 14
_diffrn_reflns_limit_k_min -13
_diffrn_reflns_limit_l_max 15
_diffrn_reflns_limit_l_min -15
_diffrn_reflns_number 30629
_diffrn_reflns_point_group_measured_fraction_full 0.999
_diffrn_reflns_point_group_measured_fraction_max 0.986
_diffrn_reflns_theta_full 67.684
_diffrn_reflns_theta_max 72.604
_diffrn_reflns_theta_min 3.487
_diffrn_source 'micro-focus sealed X-ray tube'
_diffrn_source_type 'SuperNova (Cu) X-ray Source'
_exptl_absorpt_coefficient_mu 1.247
_exptl_absorpt_correction_T_max 1.000
_exptl_absorpt_correction_T_min 0.600
_exptl_absorpt_correction_type gaussian
_exptl_absorpt_process_details
;
CrysAlisPro 1.171.44.85 (Rigaku Oxford Diffraction, 2024)
Numerical absorption correction based on gaussian integration over
a multifaceted crystal model
Empirical absorption correction using spherical harmonics,
implemented in SCALE3 ABSPACK scaling algorithm.
;
_exptl_crystal_colour 'clear colourless'
_exptl_crystal_colour_lustre clear
_exptl_crystal_colour_primary colourless
_exptl_crystal_density_diffrn 1.561
_exptl_crystal_description plate
_exptl_crystal_F_000 696
_exptl_crystal_size_max 0.23
_exptl_crystal_size_mid 0.1
_exptl_crystal_size_min 0.03
_refine_diff_density_max 0.251
_refine_diff_density_min -0.273
_refine_diff_density_rms 0.045
_refine_ls_extinction_method none
_refine_ls_goodness_of_fit_ref 1.041
_refine_ls_hydrogen_treatment constr
_refine_ls_matrix_type full
_refine_ls_number_parameters 443
_refine_ls_number_reflns 5685
_refine_ls_number_restraints 0
_refine_ls_restrained_S_all 1.041
_refine_ls_R_factor_all 0.0415
_refine_ls_R_factor_gt 0.0342
_refine_ls_shift/su_max 0.001
_refine_ls_shift/su_mean 0.000
_refine_ls_structure_factor_coef Fsqd
_refine_ls_weighting_details 'w=1/[\s^2^(Fo^2^)+(0.0438P)^2^+0.4859P] where P=(Fo^2^+2Fc^2^)/3'
_refine_ls_weighting_scheme calc
_refine_ls_wR_factor_gt 0.0871
_refine_ls_wR_factor_ref 0.0916
_reflns_Friedel_coverage 0.000
_reflns_number_gt 4842
_reflns_number_total 5685
_reflns_threshold_expression 'I > 2\s(I)'
_cod_data_source_file d5sm01265a2.cif
_cod_data_source_block 7782_proces1
_cod_depositor_comments 'Adding full bibliography for 1576557--1576560.cif.'
_cod_database_code 1576557
_shelx_shelxl_version_number 2019/3
_shelx_space_group_comment
;
The symmetry employed for this shelxl refinement is uniquely defined
by the following loop, which should always be used as a source of
symmetry information in preference to the above space-group names.
They are only intended as comments.
;
_shelx_estimated_absorpt_t_max 0.964
_shelx_estimated_absorpt_t_min 0.762
_olex2_refinement_description
;
1. Fixed Uiso
 At 1.2 times of:
  All C(H) groups, All C(H,H) groups
 At 1.5 times of:
  All C(H,H,H) groups
2. Others
 Fixed Sof: F9(0.6) H17(0.6) H15(0.4) F8(0.4)
3.a Ternary CH refined with riding coordinates:
 C29(H29), C31(H31)
3.b Secondary CH2 refined with riding coordinates:
 C28(H28A,H28B), C34(H34A,H34B), C30(H30A,H30B), C32(H32A,H32B), C33(H33A,H33B)
3.c Aromatic/amide H refined with riding coordinates:
 C8(H8), C22(H22), C5(H5), C26(H26), C12(H12), C18(H18), C17(H17), C14(H14),
 C1(H1), C15(H15)
3.d Idealised Me refined as rotating group:
 C35(H35A,H35B,H35C)
;
_olex2_submission_special_instructions 'No special instructions were received'

loop_
_space_group_symop_operation_xyz
'x, y, z'
'-x, -y, -z'

loop_
_atom_site_label
_atom_site_type_symbol
_atom_site_fract_x
_atom_site_fract_y
_atom_site_fract_z
_atom_site_U_iso_or_equiv
_atom_site_adp_type
_atom_site_occupancy
_atom_site_site_symmetry_order
_atom_site_calc_flag
_atom_site_refinement_flags_posn
_atom_site_refinement_flags_adp
_atom_site_refinement_flags_occupancy
_atom_site_disorder_assembly
_atom_site_disorder_group
F7 F 0.34181(8) 0.96802(8) 0.09923(7) 0.0273(2) Uani 1 1 d . . . . .
F1 F 0.28438(9) 1.71922(8) 0.02436(7) 0.0286(2) Uani 1 1 d . . . . .
F6 F 0.55290(9) 1.30083(7) 0.16365(7) 0.0264(2) Uani 1 1 d . . . . .
F5 F 0.21492(9) 1.18065(8) 0.08002(8) 0.0331(2) Uani 1 1 d . . . . .
F4 F 0.28353(9) 1.30578(8) 0.18360(7) 0.0303(2) Uani 1 1 d . . . . .
F10 F 1.48722(8) 0.66460(8) 0.19723(7) 0.0263(2) Uani 1 1 d . . . . .
F3 F -0.01342(8) 1.52126(8) -0.15063(7) 0.0269(2) Uani 1 1 d . . . . .
F2 F 0.06763(9) 1.72712(8) -0.09200(7) 0.0295(2) Uani 1 1 d . . . . .
F11 F 1.29483(8) 0.41569(8) 0.43350(7) 0.0269(2) Uani 1 1 d . . . . .
O3 O 1.78578(10) 0.24317(9) 0.37198(9) 0.0244(2) Uani 1 1 d . . . . .
O2 O 1.86981(10) 0.42169(9) 0.34835(9) 0.0243(2) Uani 1 1 d . . . . .
O1 O 0.35785(10) 1.29504(9) 0.01531(8) 0.0219(2) Uani 1 1 d . . . . .
C27 C 1.63754(14) 0.42551(12) 0.36620(11) 0.0196(3) Uani 1 1 d . . . . .
C11 C 0.55497(15) 1.18143(12) 0.15946(11) 0.0210(3) Uani 1 1 d . . . . .
C8 C 0.56045(14) 0.93862(12) 0.15273(11) 0.0203(3) Uani 1 1 d . . . . .
H8 H 0.561216 0.854604 0.150743 0.024 Uiso 1 1 calc R U . . .
C21 C 1.25701(15) 0.60888(13) 0.29219(12) 0.0221(3) Uani 1 1 d . . . . .
C29 C 1.77235(14) 0.36534(12) 0.39890(11) 0.0199(3) Uani 1 1 d . . . . .
H29 H 1.779180 0.372364 0.477006 0.024 Uiso 1 1 calc R U . . .
C22 C 1.52582(14) 0.38834(13) 0.41153(11) 0.0214(3) Uani 1 1 d . . . . .
H22 H 1.533809 0.322747 0.459585 0.026 Uiso 1 1 calc R U . . .
C23 C 1.40321(14) 0.44801(13) 0.38579(11) 0.0209(3) Uani 1 1 d . . . . .
C20 C 1.15350(15) 0.67007(13) 0.27426(12) 0.0227(3) Uani 1 1 d . . . . .
F9 F 0.68769(13) 0.78487(13) 0.32342(11) 0.0235(3) Uani 0.6 1 d . . P A 1
C13 C 0.67312(14) 0.98443(13) 0.18082(11) 0.0202(3) Uani 1 1 d . . . . .
C5 C 0.32076(14) 1.50791(13) 0.02380(11) 0.0214(3) Uani 1 1 d . . . . .
H5 H 0.397898 1.504869 0.064128 0.026 Uiso 1 1 calc R U . . .
C24 C 1.38442(14) 0.54376(12) 0.31444(11) 0.0203(3) Uani 1 1 d . . . . .
C26 C 1.62483(14) 0.51980(12) 0.29383(11) 0.0202(3) Uani 1 1 d . . . . .
H26 H 1.700682 0.545670 0.262112 0.024 Uiso 1 1 calc R U . . .
C2 C 0.09654(14) 1.51570(13) -0.09450(11) 0.0212(3) Uani 1 1 d . . . . .
C9 C 0.44760(14) 1.01654(13) 0.12778(11) 0.0207(3) Uani 1 1 d . . . . .
C25 C 1.49982(15) 0.57465(12) 0.26932(11) 0.0204(3) Uani 1 1 d . . . . .
C6 C 0.27801(14) 1.40431(13) -0.00771(11) 0.0201(3) Uani 1 1 d . . . . .
C12 C 0.66990(14) 1.10809(13) 0.18408(11) 0.0215(3) Uani 1 1 d . . . . .
H12 H 0.745762 1.140875 0.202970 0.026 Uiso 1 1 calc R U . . .
C4 C 0.24825(15) 1.61582(13) -0.00496(11) 0.0221(3) Uani 1 1 d . . . . .
C18 C 1.03518(15) 0.84572(14) 0.18309(13) 0.0265(3) Uani 1 1 d . . . . .
H18 H 1.116265 0.860475 0.151429 0.032 Uiso 1 1 calc R U . . .
C17 C 0.91872(15) 0.92040(14) 0.16180(12) 0.0255(3) Uani 1 1 d . . . . .
H17 H 0.921804 0.986351 0.115258 0.031 Uiso 0.6 1 calc R U P B 1
C14 C 0.91221(15) 0.72800(13) 0.29763(11) 0.0214(3) Uani 1 1 d . . . . .
H14 H 0.908719 0.662136 0.344189 0.026 Uiso 1 1 calc R U . . .
C19 C 1.03277(14) 0.74802(13) 0.25176(12) 0.0221(3) Uani 1 1 d . . . . .
C10 C 0.44016(14) 1.14017(13) 0.13020(11) 0.0200(3) Uani 1 1 d . . . . .
C1 C 0.16583(14) 1.40500(13) -0.06639(11) 0.0209(3) Uani 1 1 d . . . . .
H1 H 0.137539 1.332648 -0.086540 0.025 Uiso 1 1 calc R U . . .
C16 C 0.79710(14) 0.90298(12) 0.20573(11) 0.0203(3) Uani 1 1 d . . . . .
C28 C 1.90978(15) 0.18006(13) 0.40667(13) 0.0263(3) Uani 1 1 d . . . . .
H28A H 1.918832 0.095188 0.385387 0.032 Uiso 1 1 calc R U . . .
H28B H 1.911787 0.182599 0.484602 0.032 Uiso 1 1 calc R U . . .
C3 C 0.13648(14) 1.62068(13) -0.06469(11) 0.0226(3) Uani 1 1 d . . . . .
C31 C 2.02510(15) 0.23521(13) 0.35946(12) 0.0236(3) Uani 1 1 d . . . . .
H31 H 2.028625 0.223382 0.281343 0.028 Uiso 1 1 calc R U . . .
C15 C 0.79832(14) 0.80533(13) 0.27430(11) 0.0209(3) Uani 1 1 d . . . . .
H15 H 0.717147 0.791415 0.306365 0.025 Uiso 0.4 1 calc R U P A 2
C34 C 2.33836(16) 0.00074(15) 0.41725(14) 0.0315(4) Uani 1 1 d . . . . .
H34A H 2.403363 0.047754 0.385444 0.038 Uiso 1 1 calc R U . . .
H34B H 2.336892 0.012225 0.494569 0.038 Uiso 1 1 calc R U . . .
C30 C 1.99921(14) 0.36885(13) 0.38196(13) 0.0250(3) Uani 1 1 d . . . . .
H30A H 2.006091 0.381890 0.458526 0.030 Uiso 1 1 calc R U . . .
H30B H 2.066964 0.408249 0.344458 0.030 Uiso 1 1 calc R U . . .
C32 C 2.15730(15) 0.17910(13) 0.40411(12) 0.0246(3) Uani 1 1 d . . . . .
H32A H 2.151176 0.185647 0.481935 0.030 Uiso 1 1 calc R U . . .
H32B H 2.225875 0.226025 0.378605 0.030 Uiso 1 1 calc R U . . .
C33 C 2.20209(15) 0.04808(14) 0.37550(13) 0.0265(3) Uani 1 1 d . . . . .
H33A H 2.137416 -0.000638 0.405191 0.032 Uiso 1 1 calc R U . . .
H33B H 2.204243 0.039819 0.297816 0.032 Uiso 1 1 calc R U . . .
C35 C 2.38236(17) -0.13037(15) 0.39329(15) 0.0354(4) Uani 1 1 d . . . . .
H35A H 2.381603 -0.142736 0.316962 0.053 Uiso 1 1 calc R U . . .
H35B H 2.321970 -0.178023 0.428879 0.053 Uiso 1 1 calc R U . . .
H35C H 2.472024 -0.155258 0.418498 0.053 Uiso 1 1 calc R U . . .
C7 C 0.32228(15) 1.23108(13) 0.10119(12) 0.0226(3) Uani 1 1 d . . . . .
F8 F 0.9271(2) 1.0090(2) 0.0935(2) 0.0414(6) Uani 0.4 1 d . . P C 2

loop_
_atom_site_aniso_label
_atom_site_aniso_U_11
_atom_site_aniso_U_22
_atom_site_aniso_U_33
_atom_site_aniso_U_23
_atom_site_aniso_U_13
_atom_site_aniso_U_12
F7 0.0180(4) 0.0241(4) 0.0404(5) 0.0029(4) -0.0082(4) -0.0048(3)
F1 0.0298(5) 0.0217(4) 0.0343(5) -0.0011(3) -0.0026(4) -0.0036(4)
F6 0.0292(5) 0.0153(4) 0.0340(5) -0.0024(3) -0.0066(4) 0.0000(3)
F5 0.0174(4) 0.0292(5) 0.0521(6) 0.0101(4) -0.0072(4) -0.0011(4)
F4 0.0320(5) 0.0291(5) 0.0241(4) 0.0020(4) 0.0044(4) 0.0116(4)
F10 0.0231(4) 0.0242(4) 0.0301(5) 0.0095(3) -0.0039(4) 0.0007(3)
F3 0.0186(4) 0.0365(5) 0.0242(4) 0.0026(4) -0.0061(3) 0.0010(4)
F2 0.0277(5) 0.0240(4) 0.0332(5) 0.0069(4) -0.0033(4) 0.0076(4)
F11 0.0163(4) 0.0282(5) 0.0364(5) 0.0054(4) -0.0017(4) -0.0048(3)
O3 0.0165(5) 0.0192(5) 0.0367(6) -0.0013(4) -0.0048(4) 0.0007(4)
O2 0.0143(5) 0.0239(5) 0.0342(6) 0.0076(4) -0.0052(4) -0.0013(4)
O1 0.0198(5) 0.0203(5) 0.0228(5) 0.0026(4) -0.0007(4) 0.0054(4)
C27 0.0179(7) 0.0190(7) 0.0210(7) -0.0022(5) -0.0039(5) 0.0009(5)
C11 0.0246(7) 0.0158(7) 0.0218(7) -0.0008(5) -0.0022(6) -0.0002(5)
C8 0.0207(7) 0.0167(7) 0.0228(7) 0.0008(5) -0.0009(6) -0.0006(5)
C21 0.0196(7) 0.0214(7) 0.0252(7) -0.0012(5) -0.0041(6) -0.0023(6)
C29 0.0171(7) 0.0200(7) 0.0221(7) 0.0010(5) -0.0027(5) -0.0010(5)
C22 0.0197(7) 0.0201(7) 0.0238(7) 0.0020(5) -0.0039(6) -0.0011(5)
C23 0.0160(7) 0.0227(7) 0.0245(7) -0.0014(5) -0.0016(6) -0.0043(5)
C20 0.0197(7) 0.0237(7) 0.0243(7) -0.0021(6) -0.0046(6) -0.0013(6)
F9 0.0140(6) 0.0277(7) 0.0275(7) 0.0074(6) 0.0012(5) 0.0000(5)
C13 0.0189(7) 0.0205(7) 0.0199(7) 0.0007(5) -0.0010(5) 0.0009(5)
C5 0.0162(7) 0.0268(7) 0.0202(7) 0.0012(5) -0.0016(5) -0.0001(6)
C24 0.0167(7) 0.0205(7) 0.0230(7) -0.0033(5) -0.0053(5) 0.0004(5)
C26 0.0172(7) 0.0208(7) 0.0226(7) -0.0002(5) -0.0021(5) -0.0023(5)
C2 0.0147(7) 0.0302(8) 0.0174(7) 0.0026(5) -0.0015(5) 0.0009(6)
C9 0.0172(7) 0.0235(7) 0.0215(7) 0.0007(5) -0.0024(6) -0.0035(5)
C25 0.0226(7) 0.0171(7) 0.0210(7) 0.0013(5) -0.0045(6) -0.0005(5)
C6 0.0183(7) 0.0205(7) 0.0192(7) 0.0023(5) 0.0002(5) 0.0040(5)
C12 0.0194(7) 0.0216(7) 0.0238(7) -0.0011(5) -0.0042(6) -0.0031(6)
C4 0.0221(7) 0.0215(7) 0.0222(7) -0.0004(5) 0.0014(6) -0.0023(6)
C18 0.0170(7) 0.0280(8) 0.0339(8) 0.0028(6) -0.0007(6) -0.0018(6)
C17 0.0218(7) 0.0227(7) 0.0313(8) 0.0055(6) -0.0023(6) -0.0017(6)
C14 0.0235(7) 0.0204(7) 0.0193(7) 0.0006(5) -0.0042(6) 0.0005(6)
C19 0.0193(7) 0.0221(7) 0.0240(7) -0.0032(5) -0.0065(6) 0.0012(6)
C10 0.0177(7) 0.0211(7) 0.0197(7) 0.0012(5) -0.0010(5) 0.0017(5)
C1 0.0198(7) 0.0227(7) 0.0195(7) -0.0004(5) -0.0001(6) -0.0014(6)
C16 0.0190(7) 0.0179(7) 0.0233(7) -0.0016(5) -0.0041(6) 0.0007(5)
C28 0.0202(7) 0.0202(7) 0.0368(8) 0.0028(6) -0.0045(6) 0.0029(6)
C3 0.0193(7) 0.0229(7) 0.0229(7) 0.0050(6) 0.0007(6) 0.0048(6)
C31 0.0196(7) 0.0260(8) 0.0241(7) 0.0009(6) -0.0039(6) 0.0001(6)
C15 0.0198(7) 0.0217(7) 0.0208(7) -0.0013(5) -0.0003(6) -0.0015(6)
C34 0.0259(8) 0.0296(8) 0.0367(9) 0.0010(7) -0.0025(7) 0.0029(6)
C30 0.0151(7) 0.0244(8) 0.0349(8) 0.0050(6) -0.0073(6) -0.0008(6)
C32 0.0209(7) 0.0258(8) 0.0258(7) 0.0007(6) -0.0040(6) 0.0012(6)
C33 0.0237(8) 0.0244(8) 0.0303(8) 0.0013(6) -0.0008(6) -0.0002(6)
C35 0.0300(9) 0.0307(9) 0.0427(10) 0.0081(7) 0.0054(7) 0.0028(7)
C7 0.0194(7) 0.0217(7) 0.0251(7) 0.0015(6) -0.0007(6) 0.0017(6)
F8 0.0288(13) 0.0331(13) 0.0595(17) 0.0222(12) 0.0052(12) 0.0013(10)

loop_
_atom_type_symbol
_atom_type_description
_atom_type_scat_dispersion_real
_atom_type_scat_dispersion_imag
_atom_type_scat_source
C C 0.0181 0.0091 'International Tables Vol C Tables 4.2.6.8 and 6.1.1.4'
H H 0.0000 0.0000 'International Tables Vol C Tables 4.2.6.8 and 6.1.1.4'
F F 0.0727 0.0534 'International Tables Vol C Tables 4.2.6.8 and 6.1.1.4'
O O 0.0492 0.0322 'International Tables Vol C Tables 4.2.6.8 and 6.1.1.4'

loop_
_geom_angle_atom_site_label_1
_geom_angle_atom_site_label_2
_geom_angle_atom_site_label_3
_geom_angle
_geom_angle_site_symmetry_1
_geom_angle_site_symmetry_3
_geom_angle_publ_flag
C29 O3 C28 110.41(11) . . ?
C29 O2 C30 110.40(11) . . ?
C7 O1 C6 117.73(11) . . ?
C22 C27 C29 119.27(12) . . ?
C22 C27 C26 120.12(13) . . ?
C26 C27 C29 120.57(13) . . ?
F6 C11 C12 118.10(13) . . ?
F6 C11 C10 117.89(12) . . ?
C12 C11 C10 124.01(13) . . ?
C13 C8 H8 120.3 . . ?
C9 C8 H8 120.3 . . ?
C9 C8 C13 119.44(13) . . ?
C20 C21 C24 175.83(16) . . ?
O3 C29 C27 108.06(11) . . ?
O3 C29 H29 109.2 . . ?
O2 C29 O3 111.67(12) . . ?
O2 C29 C27 109.49(11) . . ?
O2 C29 H29 109.2 . . ?
C27 C29 H29 109.2 . . ?
C27 C22 H22 120.5 . . ?
C23 C22 C27 118.97(13) . . ?
C23 C22 H22 120.5 . . ?
F11 C23 C22 119.04(13) . . ?
F11 C23 C24 117.50(12) . . ?
C22 C23 C24 123.42(14) . . ?
C21 C20 C19 177.30(16) . . ?
C8 C13 C12 119.50(13) . . ?
C8 C13 C16 120.76(13) . . ?
C12 C13 C16 119.73(13) . . ?
C6 C5 H5 121.0 . . ?
C4 C5 H5 121.0 . . ?
C4 C5 C6 118.05(13) . . ?
C23 C24 C21 122.95(14) . . ?
C25 C24 C21 122.05(13) . . ?
C25 C24 C23 114.95(13) . . ?
C27 C26 H26 120.8 . . ?
C25 C26 C27 118.46(13) . . ?
C25 C26 H26 120.8 . . ?
F3 C2 C1 119.63(13) . . ?
F3 C2 C3 118.82(13) . . ?
C3 C2 C1 121.55(13) . . ?
F7 C9 C8 117.29(13) . . ?
F7 C9 C10 119.82(12) . . ?
C8 C9 C10 122.89(13) . . ?
F10 C25 C24 117.43(12) . . ?
F10 C25 C26 118.53(13) . . ?
C26 C25 C24 124.03(13) . . ?
C5 C6 O1 117.55(13) . . ?
C5 C6 C1 122.70(13) . . ?
C1 C6 O1 119.60(13) . . ?
C11 C12 C13 118.69(13) . . ?
C11 C12 H12 120.7 . . ?
C13 C12 H12 120.7 . . ?
F1 C4 C5 120.61(13) . . ?
F1 C4 C3 118.21(13) . . ?
C5 C4 C3 121.17(14) . . ?
C17 C18 H18 120.2 . . ?
C17 C18 C19 119.51(14) . . ?
C19 C18 H18 120.2 . . ?
C18 C17 H17 118.6 . . ?
C18 C17 C16 122.73(14) . . ?
C16 C17 H17 118.6 . . ?
F8 C17 C18 116.55(17) . . ?
F8 C17 C16 120.68(17) . . ?
C19 C14 H14 120.4 . . ?
C15 C14 H14 120.4 . . ?
C15 C14 C19 119.15(13) . . ?
C18 C19 C20 119.80(14) . . ?
C14 C19 C20 120.91(13) . . ?
C14 C19 C18 119.30(13) . . ?
C11 C10 C7 118.38(13) . . ?
C9 C10 C11 115.46(12) . . ?
C9 C10 C7 126.13(13) . . ?
C2 C1 H1 121.4 . . ?
C6 C1 C2 117.30(14) . . ?
C6 C1 H1 121.4 . . ?
C17 C16 C13 121.55(13) . . ?
C17 C16 C15 116.29(13) . . ?
C15 C16 C13 122.16(13) . . ?
O3 C28 H28A 109.4 . . ?
O3 C28 H28B 109.4 . . ?
O3 C28 C31 111.06(12) . . ?
H28A C28 H28B 108.0 . . ?
C31 C28 H28A 109.4 . . ?
C31 C28 H28B 109.4 . . ?
F2 C3 C2 120.74(13) . . ?
F2 C3 C4 120.03(14) . . ?
C2 C3 C4 119.22(13) . . ?
C28 C31 H31 108.8 . . ?
C28 C31 C32 112.38(12) . . ?
C30 C31 C28 108.01(12) . . ?
C30 C31 H31 108.8 . . ?
C30 C31 C32 110.07(12) . . ?
C32 C31 H31 108.8 . . ?
F9 C15 C14 116.52(13) . . ?
F9 C15 C16 120.43(13) . . ?
C14 C15 C16 123.02(14) . . ?
C14 C15 H15 118.5 . . ?
C16 C15 H15 118.5 . . ?
H34A C34 H34B 107.8 . . ?
C33 C34 H34A 109.0 . . ?
C33 C34 H34B 109.0 . . ?
C35 C34 H34A 109.0 . . ?
C35 C34 H34B 109.0 . . ?
C35 C34 C33 112.72(14) . . ?
O2 C30 C31 110.91(12) . . ?
O2 C30 H30A 109.5 . . ?
O2 C30 H30B 109.5 . . ?
C31 C30 H30A 109.5 . . ?
C31 C30 H30B 109.5 . . ?
H30A C30 H30B 108.0 . . ?
C31 C32 H32A 108.5 . . ?
C31 C32 H32B 108.5 . . ?
C31 C32 C33 115.02(13) . . ?
H32A C32 H32B 107.5 . . ?
C33 C32 H32A 108.5 . . ?
C33 C32 H32B 108.5 . . ?
C34 C33 C32 111.90(13) . . ?
C34 C33 H33A 109.2 . . ?
C34 C33 H33B 109.2 . . ?
C32 C33 H33A 109.2 . . ?
C32 C33 H33B 109.2 . . ?
H33A C33 H33B 107.9 . . ?
C34 C35 H35A 109.5 . . ?
C34 C35 H35B 109.5 . . ?
C34 C35 H35C 109.5 . . ?
H35A C35 H35B 109.5 . . ?
H35A C35 H35C 109.5 . . ?
H35B C35 H35C 109.5 . . ?
F5 C7 F4 104.94(12) . . ?
F5 C7 O1 110.25(12) . . ?
F5 C7 C10 112.87(12) . . ?
F4 C7 O1 110.23(12) . . ?
F4 C7 C10 110.42(12) . . ?
O1 C7 C10 108.12(12) . . ?

loop_
_geom_bond_atom_site_label_1
_geom_bond_atom_site_label_2
_geom_bond_distance
_geom_bond_site_symmetry_2
_geom_bond_publ_flag
F7 C9 1.3496(16) . ?
F1 C4 1.3405(17) . ?
F6 C11 1.3492(16) . ?
F5 C7 1.3511(18) . ?
F4 C7 1.3622(17) . ?
F10 C25 1.3539(16) . ?
F3 C2 1.3432(16) . ?
F2 C3 1.3444(16) . ?
F11 C23 1.3480(17) . ?
O3 C29 1.4122(17) . ?
O3 C28 1.4356(17) . ?
O2 C29 1.4030(18) . ?
O2 C30 1.4414(16) . ?
O1 C6 1.4046(16) . ?
O1 C7 1.3728(18) . ?
C27 C29 1.5093(18) . ?
C27 C22 1.388(2) . ?
C27 C26 1.392(2) . ?
C11 C12 1.373(2) . ?
C11 C10 1.393(2) . ?
C8 H8 0.9500 . ?
C8 C13 1.394(2) . ?
C8 C9 1.3826(19) . ?
C21 C20 1.199(2) . ?
C21 C24 1.4298(19) . ?
C29 H29 1.0000 . ?
C22 H22 0.9500 . ?
C22 C23 1.377(2) . ?
C23 C24 1.397(2) . ?
C20 C19 1.4369(19) . ?
F9 C15 1.329(2) . ?
C13 C12 1.395(2) . ?
C13 C16 1.4884(18) . ?
C5 H5 0.9500 . ?
C5 C6 1.381(2) . ?
C5 C4 1.378(2) . ?
C24 C25 1.391(2) . ?
C26 H26 0.9500 . ?
C26 C25 1.376(2) . ?
C2 C1 1.388(2) . ?
C2 C3 1.376(2) . ?
C9 C10 1.389(2) . ?
C6 C1 1.387(2) . ?
C12 H12 0.9500 . ?
C4 C3 1.385(2) . ?
C18 H18 0.9500 . ?
C18 C17 1.382(2) . ?
C18 C19 1.402(2) . ?
C17 H17 0.9500 . ?
C17 C16 1.392(2) . ?
C17 F8 1.328(3) . ?
C14 H14 0.9500 . ?
C14 C19 1.400(2) . ?
C14 C15 1.382(2) . ?
C10 C7 1.5108(18) . ?
C1 H1 0.9500 . ?
C16 C15 1.397(2) . ?
C28 H28A 0.9900 . ?
C28 H28B 0.9900 . ?
C28 C31 1.525(2) . ?
C31 H31 1.0000 . ?
C31 C30 1.522(2) . ?
C31 C32 1.5257(19) . ?
C15 H15 0.9500 . ?
C34 H34A 0.9900 . ?
C34 H34B 0.9900 . ?
C34 C33 1.523(2) . ?
C34 C35 1.513(2) . ?
C30 H30A 0.9900 . ?
C30 H30B 0.9900 . ?
C32 H32A 0.9900 . ?
C32 H32B 0.9900 . ?
C32 C33 1.526(2) . ?
C33 H33A 0.9900 . ?
C33 H33B 0.9900 . ?
C35 H35A 0.9800 . ?
C35 H35B 0.9800 . ?
C35 H35C 0.9800 . ?

loop_
_geom_torsion_atom_site_label_1
_geom_torsion_atom_site_label_2
_geom_torsion_atom_site_label_3
_geom_torsion_atom_site_label_4
_geom_torsion
_geom_torsion_site_symmetry_1
_geom_torsion_site_symmetry_2
_geom_torsion_site_symmetry_3
_geom_torsion_site_symmetry_4
_geom_torsion_publ_flag
F7 C9 C10 C11 -179.28(12) . . . . ?
F7 C9 C10 C7 -1.3(2) . . . . ?
F1 C4 C3 F2 0.2(2) . . . . ?
F1 C4 C3 C2 -179.15(13) . . . . ?
F6 C11 C12 C13 179.54(13) . . . . ?
F6 C11 C10 C9 -179.65(12) . . . . ?
F6 C11 C10 C7 2.2(2) . . . . ?
F3 C2 C1 C6 -179.47(12) . . . . ?
F3 C2 C3 F2 -0.6(2) . . . . ?
F3 C2 C3 C4 178.70(13) . . . . ?
F11 C23 C24 C21 1.2(2) . . . . ?
F11 C23 C24 C25 178.74(12) . . . . ?
O3 C28 C31 C30 52.07(16) . . . . ?
O3 C28 C31 C32 173.68(12) . . . . ?
O1 C6 C1 C2 -174.71(12) . . . . ?
C27 C22 C23 F11 -176.90(12) . . . . ?
C27 C22 C23 C24 1.1(2) . . . . ?
C27 C26 C25 F10 -178.56(12) . . . . ?
C27 C26 C25 C24 1.7(2) . . . . ?
C11 C10 C7 F5 -176.52(13) . . . . ?
C11 C10 C7 F4 -59.42(17) . . . . ?
C11 C10 C7 O1 61.25(17) . . . . ?
C8 C13 C12 C11 0.1(2) . . . . ?
C8 C13 C16 C17 132.07(16) . . . . ?
C8 C13 C16 C15 -48.1(2) . . . . ?
C8 C9 C10 C11 0.1(2) . . . . ?
C8 C9 C10 C7 178.14(13) . . . . ?
C21 C24 C25 F10 -4.4(2) . . . . ?
C21 C24 C25 C26 175.41(14) . . . . ?
C29 O3 C28 C31 -57.44(16) . . . . ?
C29 O2 C30 C31 57.85(16) . . . . ?
C29 C27 C22 C23 176.40(13) . . . . ?
C29 C27 C26 C25 -177.70(13) . . . . ?
C22 C27 C29 O3 61.78(17) . . . . ?
C22 C27 C29 O2 -176.39(12) . . . . ?
C22 C27 C26 C25 0.3(2) . . . . ?
C22 C23 C24 C21 -176.82(14) . . . . ?
C22 C23 C24 C25 0.7(2) . . . . ?
C23 C24 C25 F10 178.11(12) . . . . ?
C23 C24 C25 C26 -2.1(2) . . . . ?
C13 C8 C9 F7 178.83(13) . . . . ?
C13 C8 C9 C10 -0.6(2) . . . . ?
C13 C16 C15 F9 -2.8(2) . . . . ?
C13 C16 C15 C14 179.35(13) . . . . ?
C5 C6 C1 C2 0.8(2) . . . . ?
C5 C4 C3 F2 -179.81(13) . . . . ?
C5 C4 C3 C2 0.9(2) . . . . ?
C26 C27 C29 O3 -120.22(14) . . . . ?
C26 C27 C29 O2 1.61(18) . . . . ?
C26 C27 C22 C23 -1.6(2) . . . . ?
C9 C8 C13 C12 0.5(2) . . . . ?
C9 C8 C13 C16 -178.60(13) . . . . ?
C9 C10 C7 F5 5.5(2) . . . . ?
C9 C10 C7 F4 122.63(15) . . . . ?
C9 C10 C7 O1 -116.71(16) . . . . ?
C6 O1 C7 F5 73.26(15) . . . . ?
C6 O1 C7 F4 -42.14(16) . . . . ?
C6 O1 C7 C10 -162.92(12) . . . . ?
C6 C5 C4 F1 179.32(13) . . . . ?
C6 C5 C4 C3 -0.7(2) . . . . ?
C12 C11 C10 C9 0.5(2) . . . . ?
C12 C11 C10 C7 -177.71(14) . . . . ?
C12 C13 C16 C17 -47.0(2) . . . . ?
C12 C13 C16 C15 132.87(15) . . . . ?
C4 C5 C6 O1 175.42(13) . . . . ?
C4 C5 C6 C1 -0.1(2) . . . . ?
C18 C17 C16 C13 -179.59(14) . . . . ?
C18 C17 C16 C15 0.5(2) . . . . ?
C17 C18 C19 C20 -179.97(14) . . . . ?
C17 C18 C19 C14 -0.1(2) . . . . ?
C17 C16 C15 F9 177.07(14) . . . . ?
C17 C16 C15 C14 -0.8(2) . . . . ?
C19 C18 C17 C16 -0.1(2) . . . . ?
C19 C18 C17 F8 -177.9(2) . . . . ?
C19 C14 C15 F9 -177.32(14) . . . . ?
C19 C14 C15 C16 0.6(2) . . . . ?
C10 C11 C12 C13 -0.6(2) . . . . ?
C1 C2 C3 F2 -179.53(13) . . . . ?
C1 C2 C3 C4 -0.2(2) . . . . ?
C16 C13 C12 C11 179.16(13) . . . . ?
C28 O3 C29 O2 62.69(15) . . . . ?
C28 O3 C29 C27 -176.83(12) . . . . ?
C28 C31 C30 O2 -52.08(16) . . . . ?
C28 C31 C32 C33 66.38(17) . . . . ?
C3 C2 C1 C6 -0.6(2) . . . . ?
C31 C32 C33 C34 176.54(13) . . . . ?
C15 C14 C19 C20 179.74(13) . . . . ?
C15 C14 C19 C18 -0.2(2) . . . . ?
C30 O2 C29 O3 -62.80(14) . . . . ?
C30 O2 C29 C27 177.56(11) . . . . ?
C30 C31 C32 C33 -173.19(13) . . . . ?
C32 C31 C30 O2 -175.11(12) . . . . ?
C35 C34 C33 C32 177.82(14) . . . . ?
C7 O1 C6 C5 100.08(16) . . . . ?
C7 O1 C6 C1 -84.20(16) . . . . ?
F8 C17 C16 C13 -1.9(3) . . . . ?
F8 C17 C16 C15 178.2(2) . . . . ?
